data_1562549
loop_
_publ_author_name
'Lindenau, Kevin'
'Jannsen, Nora'
'Rippke, Mirko'
'Al Hamwi, Hanan'
'Selle, Carmen'
'Drexler, Hans-Joachim'
'Spannenberg, Anke'
'Sawall, Mathias'
'Neymeyr, Klaus'
'Heller, Detlef'
'Rei\&s, Fabian'
'Beweries, Torsten'

_publ_section_title
;
 Mechanistic insights into dehydrocoupling of amine boranes using
 dinuclear zirconocene complexes
;
_journal_issue 12
_journal_name_full 'Catalysis Science &amp; Technology'
_journal_page_first 4034
_journal_page_last 4050
_journal_paper_doi 10.1039/D1CY00531F
_journal_volume 11
_journal_year 2021
_chemical_formula_sum 'C29 H40 Si2 Zr2'
_chemical_formula_weight 627.23
_space_group_crystal_system triclinic
_space_group_IT_number 2
_space_group_name_Hall '-P 1'
_space_group_name_H-M_alt 'P -1'
_atom_sites_solution_hydrogens mixed
_audit_creation_method SHELXL-2018/3
_audit_update_record
;
2021-03-11 deposited with the CCDC.	2021-04-28 downloaded from the CCDC.
;
_cell_angle_alpha 89.1575(17)
_cell_angle_beta 78.2307(18)
_cell_angle_gamma 74.7766(17)
_cell_formula_units_Z 1
_cell_length_a 8.4309(6)
_cell_length_b 8.6096(6)
_cell_length_c 10.3197(8)
_cell_measurement_reflns_used 9906
_cell_measurement_temperature 150(2)
_cell_measurement_theta_max 66.59
_cell_measurement_theta_min 4.38
_cell_volume 706.99(9)
_computing_cell_refinement 'SAINT (Bruker, 2013)'
_computing_data_collection 'APEX2 (Bruker, 2014)'
_computing_data_reduction SAINT
_computing_structure_refinement 'SHELXL-2018/3 (Sheldrick, 2015)'
_computing_structure_solution 'SHELXS-97 (Sheldrick, 2008)'
_diffrn_ambient_temperature 150(2)
_diffrn_detector_area_resol_mean 8.3333
_diffrn_measured_fraction_theta_full 0.989
_diffrn_measured_fraction_theta_max 0.989
_diffrn_measurement_device_type 'Bruker APEX-II CCD'
_diffrn_measurement_method '\f and \w scans'
_diffrn_radiation_monochromator multilayer
_diffrn_radiation_source microfocus
_diffrn_radiation_type CuK\a
_diffrn_radiation_wavelength 1.54178
_diffrn_reflns_av_R_equivalents 0.0401
_diffrn_reflns_av_unetI/netI 0.0221
_diffrn_reflns_Laue_measured_fraction_full 0.989
_diffrn_reflns_Laue_measured_fraction_max 0.989
_diffrn_reflns_limit_h_max 10
_diffrn_reflns_limit_h_min -9
_diffrn_reflns_limit_k_max 10
_diffrn_reflns_limit_k_min -10
_diffrn_reflns_limit_l_max 12
_diffrn_reflns_limit_l_min -12
_diffrn_reflns_number 15302
_diffrn_reflns_point_group_measured_fraction_full 0.989
_diffrn_reflns_point_group_measured_fraction_max 0.989
_diffrn_reflns_theta_full 66.646
_diffrn_reflns_theta_max 66.646
_diffrn_reflns_theta_min 5.329
_exptl_absorpt_coefficient_mu 6.955
_exptl_absorpt_correction_T_max 0.45
_exptl_absorpt_correction_T_min 0.24
_exptl_absorpt_correction_type multi-scan
_exptl_absorpt_process_details 'SADABS (Bruker, 2014)'
_exptl_crystal_colour red
_exptl_crystal_density_diffrn 1.473
_exptl_crystal_description prism
_exptl_crystal_F_000 322
_exptl_crystal_size_max 0.292
_exptl_crystal_size_mid 0.192
_exptl_crystal_size_min 0.136
_refine_diff_density_max 1.595
_refine_diff_density_min -0.771
_refine_diff_density_rms 0.111
_refine_ls_extinction_method none
_refine_ls_goodness_of_fit_ref 1.096
_refine_ls_hydrogen_treatment mixed
_refine_ls_matrix_type full
_refine_ls_number_parameters 163
_refine_ls_number_reflns 2475
_refine_ls_number_restraints 10
_refine_ls_restrained_S_all 1.097
_refine_ls_R_factor_all 0.0328
_refine_ls_R_factor_gt 0.0327
_refine_ls_shift/su_max 0.001
_refine_ls_shift/su_mean 0.000
_refine_ls_structure_factor_coef Fsqd
_refine_ls_weighting_details 'w=1/[\s^2^(Fo^2^)+(0.0633P)^2^+0.5415P] where P=(Fo^2^+2Fc^2^)/3'
_refine_ls_weighting_scheme calc
_refine_ls_wR_factor_gt 0.0889
_refine_ls_wR_factor_ref 0.0890
_reflns_Friedel_coverage 0.000
_reflns_number_gt 2467
_reflns_number_total 2475
_reflns_threshold_expression 'I > 2\s(I)'
_cod_data_source_file d1cy00531f3.cif
_cod_data_source_block AX1777
_cod_depositor_comments 'Adding full bibliography for 1562548--1562551.cif.'
_cod_database_code 1562549
_shelx_shelxl_version_number 2018/3
_shelx_space_group_comment
;
The symmetry employed for this shelxl refinement is uniquely defined
by the following loop, which should always be used as a source of
symmetry information in preference to the above space-group names.
They are only intended as comments.
;

loop_
_space_group_symop_operation_xyz
'x, y, z'
'-x, -y, -z'

loop_
_atom_site_label
_atom_site_type_symbol
_atom_site_fract_x
_atom_site_fract_y
_atom_site_fract_z
_atom_site_U_iso_or_equiv
_atom_site_adp_type
_atom_site_occupancy
_atom_site_site_symmetry_order
_atom_site_calc_flag
_atom_site_refinement_flags_posn
_atom_site_refinement_flags_adp
_atom_site_refinement_flags_occupancy
_atom_site_disorder_assembly
_atom_site_disorder_group
C1 C 0.3178(12) 0.1414(10) 0.6323(8) 0.0202(9) Uani 0.5 1 d D . P A 1
H1A H 0.251(7) 0.085(7) 0.594(6) 0.024 Uiso 0.5 1 d D U P B 1
H1B H 0.347(8) 0.234(5) 0.589(6) 0.024 Uiso 0.5 1 d D U P C 1
Si1A Si 0.1632(13) 0.2778(9) 0.7682(9) 0.0226(11) Uani 0.5 1 d D . P A 1
C4A C 0.2444(12) 0.4093(10) 0.8671(8) 0.0341(6) Uani 0.5 1 d D . P A 1
H4A1 H 0.321398 0.458914 0.807174 0.051 Uiso 0.5 1 calc R U P A 1
H4A2 H 0.149968 0.493726 0.916048 0.051 Uiso 0.5 1 calc R U P A 1
H4A3 H 0.304157 0.343932 0.929596 0.051 Uiso 0.5 1 calc R U P A 1
C5A C 0.0173(14) 0.1867(12) 0.8875(12) 0.0341(6) Uani 0.5 1 d D . P A 1
H5A1 H -0.027444 0.117010 0.838718 0.051 Uiso 0.5 1 calc R U P A 1
H5A2 H 0.078528 0.122758 0.949932 0.051 Uiso 0.5 1 calc R U P A 1
H5A3 H -0.075661 0.272552 0.936384 0.051 Uiso 0.5 1 calc R U P A 1
C6A C 0.0005(10) 0.4155(9) 0.6882(8) 0.0341(6) Uani 0.5 1 d D . P A 1
H6A1 H 0.055583 0.475720 0.620177 0.051 Uiso 0.5 1 calc R U P A 1
H6A2 H -0.057967 0.351377 0.647354 0.051 Uiso 0.5 1 calc R U P A 1
H6A3 H -0.080727 0.491055 0.755571 0.051 Uiso 0.5 1 calc R U P A 1
C2 C 0.3593(7) 0.1325(6) 0.5445(5) 0.0202(9) Uani 0.5 1 d . . P A 2
C3 C 0.3206(11) 0.1447(10) 0.6724(6) 0.0202(9) Uani 0.5 1 d D . P A 2
Si1B Si 0.1504(14) 0.2870(10) 0.7874(9) 0.0308(16) Uani 0.5 1 d D . P A 2
C4B C 0.2613(12) 0.3789(11) 0.8921(9) 0.0341(6) Uani 0.5 1 d D . P A 2
H4B1 H 0.178481 0.456938 0.956666 0.051 Uiso 0.5 1 calc R U P A 2
H4B2 H 0.327240 0.294176 0.938927 0.051 Uiso 0.5 1 calc R U P A 2
H4B3 H 0.336356 0.433614 0.835621 0.051 Uiso 0.5 1 calc R U P A 2
C5B C 0.0356(14) 0.1582(12) 0.8943(12) 0.0341(6) Uani 0.5 1 d D . P A 2
H5B1 H -0.057647 0.226685 0.958513 0.051 Uiso 0.5 1 calc R U P A 2
H5B2 H -0.008540 0.095151 0.839019 0.051 Uiso 0.5 1 calc R U P A 2
H5B3 H 0.112620 0.085160 0.941496 0.051 Uiso 0.5 1 calc R U P A 2
C6B C 0.0321(10) 0.4507(9) 0.6934(8) 0.0341(6) Uani 0.5 1 d D . P A 2
H6B1 H -0.057913 0.525384 0.755754 0.051 Uiso 0.5 1 calc R U P A 2
H6B2 H 0.109210 0.509196 0.644693 0.051 Uiso 0.5 1 calc R U P A 2
H6B3 H -0.016537 0.402690 0.630891 0.051 Uiso 0.5 1 calc R U P A 2
C7 C 0.4025(4) -0.2975(4) 0.6079(3) 0.0287(6) Uani 1 1 d . . . . .
H7 H 0.381031 -0.309546 0.522284 0.034 Uiso 1 1 calc R U . . .
C8 C 0.2915(4) -0.2003(4) 0.7144(3) 0.0288(6) Uani 1 1 d . . . . .
H8 H 0.181676 -0.135382 0.713153 0.035 Uiso 1 1 calc R U . . .
C9 C 0.3708(4) -0.2157(4) 0.8222(3) 0.0324(7) Uani 1 1 d . . . . .
H9 H 0.325163 -0.161650 0.906521 0.039 Uiso 1 1 calc R U . . .
C10 C 0.5299(4) -0.3252(4) 0.7838(3) 0.0326(7) Uani 1 1 d . . . . .
H10 H 0.609186 -0.360091 0.838676 0.039 Uiso 1 1 calc R U . . .
C11 C 0.5521(4) -0.3744(3) 0.6511(3) 0.0317(6) Uani 1 1 d . . . . .
H11 H 0.649399 -0.445997 0.599523 0.038 Uiso 1 1 calc R U . . .
C12 C 0.8413(4) -0.1006(4) 0.6650(4) 0.0358(7) Uani 1 1 d . . . . .
H12 H 0.924514 -0.188638 0.616946 0.043 Uiso 1 1 calc R U . . .
C13 C 0.7840(4) 0.0549(4) 0.6177(3) 0.0287(6) Uani 1 1 d . . . . .
H13 H 0.823870 0.090257 0.532628 0.034 Uiso 1 1 calc R U . . .
C14 C 0.6582(4) 0.1481(4) 0.7181(3) 0.0273(6) Uani 1 1 d . . . . .
H14 H 0.597772 0.257174 0.712944 0.033 Uiso 1 1 calc R U . . .
C15 C 0.6376(4) 0.0502(4) 0.8282(3) 0.0339(7) Uani 1 1 d . . . . .
H15 H 0.559661 0.081037 0.909873 0.041 Uiso 1 1 calc R U . . .
C16 C 0.7533(5) -0.1010(4) 0.7948(4) 0.0393(8) Uani 1 1 d . . . . .
H16 H 0.769013 -0.189175 0.851599 0.047 Uiso 1 1 calc R U . . .
Zr1 Zr 0.54155(2) -0.07843(2) 0.64891(2) 0.02226(13) Uani 1 1 d . . . . .

loop_
_atom_site_aniso_label
_atom_site_aniso_U_11
_atom_site_aniso_U_22
_atom_site_aniso_U_33
_atom_site_aniso_U_23
_atom_site_aniso_U_13
_atom_site_aniso_U_12
C1 0.0248(13) 0.0160(12) 0.021(3) 0.004(2) -0.0082(19) -0.0046(10)
Si1A 0.0218(19) 0.0113(16) 0.033(2) 0.0038(13) -0.0002(16) -0.0054(12)
C4A 0.0368(16) 0.015(2) 0.0480(14) 0.0043(11) -0.0041(12) -0.0055(11)
C5A 0.0368(16) 0.015(2) 0.0480(14) 0.0043(11) -0.0041(12) -0.0055(11)
C6A 0.0368(16) 0.015(2) 0.0480(14) 0.0043(11) -0.0041(12) -0.0055(11)
C2 0.0248(13) 0.0160(12) 0.021(3) 0.004(2) -0.0082(19) -0.0046(10)
C3 0.0248(13) 0.0160(12) 0.021(3) 0.004(2) -0.0082(19) -0.0046(10)
Si1B 0.030(2) 0.022(2) 0.035(2) 0.0015(13) 0.0008(16) -0.0024(13)
C4B 0.0368(16) 0.015(2) 0.0480(14) 0.0043(11) -0.0041(12) -0.0055(11)
C5B 0.0368(16) 0.015(2) 0.0480(14) 0.0043(11) -0.0041(12) -0.0055(11)
C6B 0.0368(16) 0.015(2) 0.0480(14) 0.0043(11) -0.0041(12) -0.0055(11)
C7 0.0393(17) 0.0215(14) 0.0307(14) 0.0007(11) -0.0080(12) -0.0171(13)
C8 0.0275(15) 0.0220(14) 0.0400(16) 0.0029(12) -0.0067(12) -0.0121(12)
C9 0.0401(17) 0.0311(16) 0.0304(14) -0.0011(12) -0.0034(12) -0.0200(13)
C10 0.0375(17) 0.0266(15) 0.0425(16) 0.0135(12) -0.0181(13) -0.0169(13)
C11 0.0323(16) 0.0141(13) 0.0473(17) 0.0018(12) -0.0033(13) -0.0074(11)
C12 0.0264(15) 0.0268(15) 0.059(2) 0.0005(14) -0.0173(14) -0.0087(12)
C13 0.0287(15) 0.0311(16) 0.0317(14) 0.0015(12) -0.0094(12) -0.0153(12)
C14 0.0348(16) 0.0216(14) 0.0307(14) 0.0022(11) -0.0113(12) -0.0133(12)
C15 0.0457(18) 0.0372(17) 0.0287(14) 0.0058(12) -0.0119(13) -0.0250(14)
C16 0.0471(19) 0.0332(17) 0.054(2) 0.0187(14) -0.0332(16) -0.0231(15)
Zr1 0.02094(18) 0.01378(17) 0.03256(18) -0.00263(11) -0.00578(11) -0.00512(11)

loop_
_atom_type_symbol
_atom_type_description
_atom_type_scat_dispersion_real
_atom_type_scat_dispersion_imag
_atom_type_scat_source
C C 0.0181 0.0091 'International Tables Vol C Tables 4.2.6.8 and 6.1.1.4'
H H 0.0000 0.0000 'International Tables Vol C Tables 4.2.6.8 and 6.1.1.4'
Si Si 0.2541 0.3302 'International Tables Vol C Tables 4.2.6.8 and 6.1.1.4'
Zr Zr -0.1862 2.2449 'International Tables Vol C Tables 4.2.6.8 and 6.1.1.4'

loop_
_geom_angle_atom_site_label_1
_geom_angle_atom_site_label_2
_geom_angle_atom_site_label_3
_geom_angle
_geom_angle_site_symmetry_1
_geom_angle_site_symmetry_3
_geom_angle_publ_flag
Si1A C1 Zr1 128.9(4) . . ?
Si1A C1 H1A 105(4) . . ?
Zr1 C1 H1A 98(4) . . ?
Si1A C1 H1B 90(4) . . ?
Zr1 C1 H1B 116(4) . . ?
H1A C1 H1B 120(5) . . ?
C5A Si1A C4A 107.5(6) . . ?
C5A Si1A C1 117.5(6) . . ?
C4A Si1A C1 118.0(6) . . ?
C5A Si1A C6A 97.6(6) . . ?
C4A Si1A C6A 106.9(5) . . ?
C1 Si1A C6A 106.9(6) . . ?
Si1A C4A H4A1 109.5 . . ?
Si1A C4A H4A2 109.5 . . ?
H4A1 C4A H4A2 109.5 . . ?
Si1A C4A H4A3 109.5 . . ?
H4A1 C4A H4A3 109.5 . . ?
H4A2 C4A H4A3 109.5 . . ?
Si1A C5A H5A1 109.5 . . ?
Si1A C5A H5A2 109.5 . . ?
H5A1 C5A H5A2 109.5 . . ?
Si1A C5A H5A3 109.5 . . ?
H5A1 C5A H5A3 109.5 . . ?
H5A2 C5A H5A3 109.5 . . ?
Si1A C6A H6A1 109.5 . . ?
Si1A C6A H6A2 109.5 . . ?
H6A1 C6A H6A2 109.5 . . ?
Si1A C6A H6A3 109.5 . . ?
H6A1 C6A H6A3 109.5 . . ?
H6A2 C6A H6A3 109.5 . . ?
C3 C2 Zr1 168.7(5) . 2_656 ?
C3 C2 Zr1 67.0(4) . . ?
Zr1 C2 Zr1 101.8(2) 2_656 . ?
C2 C3 Si1B 131.6(6) . . ?
C2 C3 Zr1 81.5(5) . . ?
Si1B C3 Zr1 146.9(5) . . ?
C3 Si1B C5B 105.0(6) . . ?
C3 Si1B C4B 104.4(7) . . ?
C5B Si1B C4B 107.9(6) . . ?
C3 Si1B C6B 110.4(6) . . ?
C5B Si1B C6B 119.5(6) . . ?
C4B Si1B C6B 108.6(5) . . ?
Si1B C4B H4B1 109.5 . . ?
Si1B C4B H4B2 109.5 . . ?
H4B1 C4B H4B2 109.5 . . ?
Si1B C4B H4B3 109.5 . . ?
H4B1 C4B H4B3 109.5 . . ?
H4B2 C4B H4B3 109.5 . . ?
Si1B C5B H5B1 109.5 . . ?
Si1B C5B H5B2 109.5 . . ?
H5B1 C5B H5B2 109.5 . . ?
Si1B C5B H5B3 109.5 . . ?
H5B1 C5B H5B3 109.5 . . ?
H5B2 C5B H5B3 109.5 . . ?
Si1B C6B H6B1 109.5 . . ?
Si1B C6B H6B2 109.5 . . ?
H6B1 C6B H6B2 109.5 . . ?
Si1B C6B H6B3 109.5 . . ?
H6B1 C6B H6B3 109.5 . . ?
H6B2 C6B H6B3 109.5 . . ?
C8 C7 C11 107.9(3) . . ?
C8 C7 Zr1 74.50(17) . . ?
C11 C7 Zr1 72.89(16) . . ?
C8 C7 H7 126.0 . . ?
C11 C7 H7 126.0 . . ?
Zr1 C7 H7 118.5 . . ?
C9 C8 C7 108.2(3) . . ?
C9 C8 Zr1 73.22(17) . . ?
C7 C8 Zr1 73.54(17) . . ?
C9 C8 H8 125.9 . . ?
C7 C8 H8 125.9 . . ?
Zr1 C8 H8 119.2 . . ?
C8 C9 C10 107.9(3) . . ?
C8 C9 Zr1 74.96(17) . . ?
C10 C9 Zr1 73.75(17) . . ?
C8 C9 H9 126.1 . . ?
C10 C9 H9 126.1 . . ?
Zr1 C9 H9 117.3 . . ?
C11 C10 C9 108.7(3) . . ?
C11 C10 Zr1 73.58(17) . . ?
C9 C10 Zr1 74.08(17) . . ?
C11 C10 H10 125.7 . . ?
C9 C10 H10 125.7 . . ?
Zr1 C10 H10 118.5 . . ?
C10 C11 C7 107.3(3) . . ?
C10 C11 Zr1 74.31(16) . . ?
C7 C11 Zr1 74.68(16) . . ?
C10 C11 H11 126.3 . . ?
C7 C11 H11 126.3 . . ?
Zr1 C11 H11 116.8 . . ?
C16 C12 C13 107.5(3) . . ?
C16 C12 Zr1 74.24(18) . . ?
C13 C12 Zr1 75.27(17) . . ?
C16 C12 H12 126.3 . . ?
C13 C12 H12 126.3 . . ?
Zr1 C12 H12 116.4 . . ?
C14 C13 C12 108.4(3) . . ?
C14 C13 Zr1 74.59(17) . . ?
C12 C13 Zr1 72.42(17) . . ?
C14 C13 H13 125.8 . . ?
C12 C13 H13 125.8 . . ?
Zr1 C13 H13 119.0 . . ?
C13 C14 C15 107.6(3) . . ?
C13 C14 Zr1 73.66(17) . . ?
C15 C14 Zr1 72.66(17) . . ?
C13 C14 H14 126.2 . . ?
C15 C14 H14 126.2 . . ?
Zr1 C14 H14 119.4 . . ?
C16 C15 C14 107.6(3) . . ?
C16 C15 Zr1 73.55(18) . . ?
C14 C15 Zr1 75.22(17) . . ?
C16 C15 H15 126.2 . . ?
C14 C15 H15 126.2 . . ?
Zr1 C15 H15 117.1 . . ?
C12 C16 C15 108.9(3) . . ?
C12 C16 Zr1 73.73(18) . . ?
C15 C16 Zr1 74.27(18) . . ?
C12 C16 H16 125.6 . . ?
C15 C16 H16 125.6 . . ?
Zr1 C16 H16 118.3 . . ?
C2 Zr1 C3 109.7(2) 2_656 . ?
C2 Zr1 C2 78.2(2) 2_656 . ?
C3 Zr1 C2 31.5(2) . . ?
C2 Zr1 C12 84.08(17) 2_656 . ?
C3 Zr1 C12 128.9(2) . . ?
C1 Zr1 C12 132.3(2) . . ?
C2 Zr1 C12 127.18(14) . . ?
C2 Zr1 C11 82.23(17) 2_656 . ?
C3 Zr1 C11 131.1(3) . . ?
C1 Zr1 C11 128.9(2) . . ?
C2 Zr1 C11 126.85(15) . . ?
C12 Zr1 C11 98.78(10) . . ?
C2 Zr1 C16 115.12(17) 2_656 . ?
C3 Zr1 C16 118.91(19) . . ?
C1 Zr1 C16 127.8(2) . . ?
C2 Zr1 C16 138.23(15) . . ?
C12 Zr1 C16 32.02(12) . . ?
C11 Zr1 C16 94.78(10) . . ?
C2 Zr1 C10 113.05(16) 2_656 . ?
C3 Zr1 C10 122.2(2) . . ?
C1 Zr1 C10 127.1(3) . . ?
C2 Zr1 C10 139.91(14) . . ?
C12 Zr1 C10 92.80(10) . . ?
C11 Zr1 C10 32.11(11) . . ?
C16 Zr1 C10 74.00(10) . . ?
C2 Zr1 C15 132.46(17) 2_656 . ?
C3 Zr1 C15 86.75(19) . . ?
C1 Zr1 C15 95.7(2) . . ?
C2 Zr1 C15 108.94(14) . . ?
C12 Zr1 C15 53.45(11) . . ?
C11 Zr1 C15 120.50(10) . . ?
C16 Zr1 C15 32.18(12) . . ?
C10 Zr1 C15 91.61(10) . . ?
C2 Zr1 C9 131.66(16) 2_656 . ?
C3 Zr1 C9 90.1(2) . . ?
C1 Zr1 C9 95.3(3) . . ?
C2 Zr1 C9 111.23(15) . . ?
C12 Zr1 C9 117.55(11) . . ?
C11 Zr1 C9 53.48(10) . . ?
C16 Zr1 C9 89.55(11) . . ?
C10 Zr1 C9 32.17(11) . . ?
C15 Zr1 C9 90.77(10) . . ?
C2 Zr1 C7 79.50(17) 2_656 . ?
C3 Zr1 C7 101.2(2) . . ?
C1 Zr1 C7 97.1(2) . . ?
C2 Zr1 C7 95.13(14) . . ?
C12 Zr1 C7 129.91(10) . . ?
C11 Zr1 C7 32.43(10) . . ?
C16 Zr1 C7 125.47(10) . . ?
C10 Zr1 C7 53.02(10) . . ?
C15 Zr1 C7 142.47(10) . . ?
C9 Zr1 C7 53.05(10) . . ?
C2 Zr1 C13 79.92(17) 2_656 . ?
C3 Zr1 C13 99.8(3) . . ?
C1 Zr1 C13 101.0(3) . . ?
C2 Zr1 C13 95.26(14) . . ?
C12 Zr1 C13 32.30(10) . . ?
C11 Zr1 C13 129.07(10) . . ?
C16 Zr1 C13 52.83(10) . . ?
C10 Zr1 C13 124.09(10) . . ?
C15 Zr1 C13 52.97(10) . . ?
C9 Zr1 C13 141.21(10) . . ?
C7 Zr1 C13 154.48(11) . . ?

loop_
_geom_bond_atom_site_label_1
_geom_bond_atom_site_label_2
_geom_bond_distance
_geom_bond_site_symmetry_2
_geom_bond_publ_flag
C1 Si1A 1.882(8) . ?
C1 Zr1 2.328(8) . ?
C1 H1A 0.97(2) . ?
C1 H1B 0.97(2) . ?
Si1A C5A 1.872(8) . ?
Si1A C4A 1.876(7) . ?
Si1A C6A 1.883(7) . ?
C4A H4A1 0.9800 . ?
C4A H4A2 0.9800 . ?
C4A H4A3 0.9800 . ?
C5A H5A1 0.9800 . ?
C5A H5A2 0.9800 . ?
C5A H5A3 0.9800 . ?
C6A H6A1 0.9800 . ?
C6A H6A2 0.9800 . ?
C6A H6A3 0.9800 . ?
C2 C3 1.292(8) . ?
C2 Zr1 2.010(5) 2_656 ?
C2 Zr1 2.444(5) . ?
C3 Si1B 1.842(8) . ?
C3 Zr1 2.274(8) . ?
Si1B C5B 1.864(8) . ?
Si1B C4B 1.869(8) . ?
Si1B C6B 1.880(8) . ?
C4B H4B1 0.9800 . ?
C4B H4B2 0.9800 . ?
C4B H4B3 0.9800 . ?
C5B H5B1 0.9800 . ?
C5B H5B2 0.9800 . ?
C5B H5B3 0.9800 . ?
C6B H6B1 0.9800 . ?
C6B H6B2 0.9800 . ?
C6B H6B3 0.9800 . ?
C7 C8 1.407(4) . ?
C7 C11 1.417(5) . ?
C7 Zr1 2.549(3) . ?
C7 H7 0.9500 . ?
C8 C9 1.398(5) . ?
C8 Zr1 2.561(3) . ?
C8 H8 0.9500 . ?
C9 C10 1.406(5) . ?
C9 Zr1 2.539(3) . ?
C9 H9 0.9500 . ?
C10 C11 1.400(5) . ?
C10 Zr1 2.535(3) . ?
C10 H10 0.9500 . ?
C11 Zr1 2.526(3) . ?
C11 H11 0.9500 . ?
C12 C16 1.394(5) . ?
C12 C13 1.414(4) . ?
C12 Zr1 2.523(3) . ?
C12 H12 0.9500 . ?
C13 C14 1.404(5) . ?
C13 Zr1 2.560(3) . ?
C13 H13 0.9500 . ?
C14 C15 1.414(4) . ?
C14 Zr1 2.572(3) . ?
C14 H14 0.9500 . ?
C15 C16 1.405(5) . ?
C15 Zr1 2.539(3) . ?
C15 H15 0.9500 . ?
C16 Zr1 2.530(3) . ?
C16 H16 0.9500 . ?

loop_
_geom_torsion_atom_site_label_1
_geom_torsion_atom_site_label_2
_geom_torsion_atom_site_label_3
_geom_torsion_atom_site_label_4
_geom_torsion
_geom_torsion_site_symmetry_1
_geom_torsion_site_symmetry_2
_geom_torsion_site_symmetry_3
_geom_torsion_site_symmetry_4
_geom_torsion_publ_flag
Zr1 C1 Si1A C5A -65.3(9) . . . . ?
Zr1 C1 Si1A C4A 66.0(8) . . . . ?
Zr1 C1 Si1A C6A -173.6(5) . . . . ?
Zr1 C2 C3 Si1B 176(2) 2_656 . . . ?
Zr1 C2 C3 Si1B -177.6(11) . . . . ?
Zr1 C2 C3 Zr1 -6(3) 2_656 . . . ?
C2 C3 Si1B C5B 123.3(10) . . . . ?
Zr1 C3 Si1B C5B -52.4(13) . . . . ?
C2 C3 Si1B C4B -123.3(10) . . . . ?
Zr1 C3 Si1B C4B 61.0(12) . . . . ?
C2 C3 Si1B C6B -6.8(13) . . . . ?
Zr1 C3 Si1B C6B 177.5(8) . . . . ?
C11 C7 C8 C9 0.2(3) . . . . ?
Zr1 C7 C8 C9 -65.5(2) . . . . ?
C11 C7 C8 Zr1 65.8(2) . . . . ?
C7 C8 C9 C10 -1.2(3) . . . . ?
Zr1 C8 C9 C10 -67.0(2) . . . . ?
C7 C8 C9 Zr1 65.8(2) . . . . ?
C8 C9 C10 C11 1.8(3) . . . . ?
Zr1 C9 C10 C11 -66.0(2) . . . . ?
C8 C9 C10 Zr1 67.8(2) . . . . ?
C9 C10 C11 C7 -1.6(3) . . . . ?
Zr1 C10 C11 C7 -68.0(2) . . . . ?
C9 C10 C11 Zr1 66.3(2) . . . . ?
C8 C7 C11 C10 0.9(3) . . . . ?
Zr1 C7 C11 C10 67.7(2) . . . . ?
C8 C7 C11 Zr1 -66.8(2) . . . . ?
C16 C12 C13 C14 -1.3(3) . . . . ?
Zr1 C12 C13 C14 66.5(2) . . . . ?
C16 C12 C13 Zr1 -67.8(2) . . . . ?
C12 C13 C14 C15 0.2(3) . . . . ?
Zr1 C13 C14 C15 65.2(2) . . . . ?
C12 C13 C14 Zr1 -65.1(2) . . . . ?
C13 C14 C15 C16 1.1(3) . . . . ?
Zr1 C14 C15 C16 67.0(2) . . . . ?
C13 C14 C15 Zr1 -65.9(2) . . . . ?
C13 C12 C16 C15 2.0(3) . . . . ?
Zr1 C12 C16 C15 -66.5(2) . . . . ?
C13 C12 C16 Zr1 68.5(2) . . . . ?
C14 C15 C16 C12 -1.9(4) . . . . ?
Zr1 C15 C16 C12 66.2(2) . . . . ?
C14 C15 C16 Zr1 -68.1(2) . . . . ?
